data_1531237
loop_
_publ_author_name
'Dai, Z.-M.'
'Xu, Y.-H.'
'Li, G.-H.'
'Shi, Z.'
'Lu, X.-Y.'
'Chen, X.-B.'
'Feng, S.-H.'

_publ_section_title
;
 Hydrothermal syntheses and structures of two novel vanadium selenites,
 ((V O (O H) (H2 O)) (Se O3))4 * 2(H2 O) and (H3 N C H2 C H2 N H3) ((V O)
 (Se O3)2)
;
_journal_name_full 'Journal of Solid State Chemistry'
_journal_page_first 205
_journal_page_last 211
_journal_volume 172
_journal_year 2003
_chemical_formula_sum 'H16 O26 Se4 V4'
_chemical_name_systematic '((V O (O H) (H2 O)) (Se O3))4 (H2 O)2'
_space_group_IT_number 15
_symmetry_space_group_name_Hall '-C 2yc'
_symmetry_space_group_name_H-M 'C 1 2/c 1'
_cell_angle_alpha 90
_cell_angle_beta 96.83
_cell_angle_gamma 90
_cell_formula_units_Z 8
_cell_length_a 21.225
_cell_length_b 12.6309
_cell_length_c 17.0249
_cell_volume 4531.829
_citation_journal_id_ASTM JSSCBI
_cod_data_source_file Dai_JSSCBI_2003_1527.cif
_cod_data_source_block H16O26Se4V4
_cod_original_cell_volume 4531.83
_cod_database_code 1531237

loop_
_symmetry_equiv_pos_as_xyz
x,y,z
-x,y,-z+1/2
-x,-y,-z
x,-y,z-1/2
x+1/2,y+1/2,z
-x+1/2,y+1/2,-z+1/2
-x+1/2,-y+1/2,-z
x+1/2,-y+1/2,z-1/2

loop_
_atom_site_label
_atom_site_type_symbol
_atom_site_fract_x
_atom_site_fract_y
_atom_site_fract_z
_atom_site_occupancy
_atom_site_U_iso_or_equiv
O9 O-2 0.1088 0.9285 0.1254 1 0.0
O20 O-2 0.0884 0.2626 0.2302 1 0.0
O4 O-2 0.1572 0.5119 0.7721 1 0.0
O22 O-2 0.0064 0.303 0.0925 1 0.0
V2 V+5 0.1103 0.7715 0.1134 1 0.0
O13 O-2 0.1708 0.8738 0.8912 1 0.0
O23 O-2 0.0803 0.1239 0.1107 1 0.0
V3 V+5 0.1399 0.0218 0.887 1 0.0
O18 O-2 0.1091 0.4298 0.1248 1 0.0
V1 V+5 0.1398 0.5215 0.8869 1 0.0
O2 O-2 0.1476 0.5381 0.0062 1 0.0
O11 O-2 0.0028 0.8022 0.0927 1 0.0
Se4 Se+4 0.1681 0.2664 -0.0521 1 0.0
O21 O-2 0.1874 0.2583 0.1283 1 0.0
O10 O-2 0.0873 0.7661 0.2249 1 0.0
O6 O-2 0.0647 0.5055 0.8712 1 0.0
O16 O-2 0.2447 0.0505 -0.0907 1 0.0
O7 O-2 0.1023 0.787 -0.0046 1 0.0
O14 O-2 0.1484 0.0379 0.0048 1 0.0
Se2 Se+4 0.082 0.5162 0.052 1 0.0
O19 O-2 0.102 0.2887 -0.0046 1 0.0
O27 O-2 0 0.6209 0.25 1 0.0
O1 O-2 0.1392 0.6796 0.8752 1 0.0
O3 O-2 0.171 0.3743 0.8932 1 0.0
O26 O-2 0 0.1182 0.25 1 0.0
O5 O-2 0.2453 0.5526 -0.0875 1 0.0
O25 O-2 0.2497 0.8698 0.7502 1 0.0
V4 V+5 0.1096 0.2719 0.1128 1 0.0
Se3 Se+4 0.0818 0.0162 0.052 1 0.0
O8 O-2 0.0786 0.6263 0.1079 1 0.0
O15 O-2 0.1611 0.0152 0.7729 1 0.0
O17 O-2 0.0648 0.0075 0.8726 1 0.0
Se1 Se+4 0.1681 0.7663 -0.0521 1 0.0
O24 O-2 0.1402 0.181 0.8748 1 0.0
O12 O-2 0.1853 0.7572 0.1305 1 0.0
